data_7237803
loop_
_publ_author_name
'Wang, Man'
'Cheng, Caiqi'
'Li, Chunbo'
'Wu, Dehua'
'Song, Jintong'
'Wang, Jun'
'Zhou, Xiangge'
'Xiang, Haifeng'
'Liu, Jin'

_publ_section_title
;
 Smart, chiral, and nonconjugated cyclohexane-based bis-salicylaldehyde
 hydrazides: multi-stimuli-responsive, turn-on, ratiometric, and
 thermochromic fluorescence, single-crystal structures via DFT
 calculations
;
_journal_issue 22
_journal_name_full 'Journal of Materials Chemistry C'
_journal_page_first 6767
_journal_paper_doi 10.1039/C9TC01337G
_journal_volume 7
_journal_year 2019
_chemical_formula_moiety 'C30 H42 N6 O4, 2(H2 O)'
_chemical_formula_sum 'C30 H46 N6 O6'
_chemical_formula_weight 586.73
_space_group_crystal_system monoclinic
_space_group_IT_number 13
_space_group_name_Hall '-P 2yc'
_space_group_name_H-M_alt 'P 1 2/c 1'
_atom_sites_solution_hydrogens mixed
_atom_sites_solution_primary direct
_audit_creation_date 2018-05-09
_audit_creation_method
;
Olex2 1.2
(compiled 2018.04.26 svn.r3504 for OlexSys, GUI svn.r5492)
;
_audit_update_record
;
2019-01-05 deposited with the CCDC.	2019-04-29 downloaded from the CCDC.
;
_cell_angle_alpha 90
_cell_angle_beta 102.940(7)
_cell_angle_gamma 90
_cell_formula_units_Z 2
_cell_length_a 14.4699(9)
_cell_length_b 8.9409(4)
_cell_length_c 12.7644(9)
_cell_measurement_reflns_used 1938
_cell_measurement_temperature 293(2)
_cell_measurement_theta_max 27.7690
_cell_measurement_theta_min 3.6700
_cell_volume 1609.44(17)
_computing_cell_refinement
;
CrysAlisPro, Agilent Technologies,
Version 1.171.37.35 (release 13-08-2014 CrysAlis171 .NET)
(compiled Aug 13 2014,18:06:01)
;
_computing_data_collection
;
CrysAlisPro, Agilent Technologies,
Version 1.171.37.35 (release 13-08-2014 CrysAlis171 .NET)
(compiled Aug 13 2014,18:06:01)
;
_computing_data_reduction
;
CrysAlisPro, Agilent Technologies,
Version 1.171.37.35 (release 13-08-2014 CrysAlis171 .NET)
(compiled Aug 13 2014,18:06:01)
;
_computing_molecular_graphics 'Olex2 (Dolomanov et al., 2009)'
_computing_publication_material 'Olex2 (Dolomanov et al., 2009)'
_computing_structure_refinement 'ShelXL (Sheldrick, 2015)'
_computing_structure_solution 'ShelXS (Sheldrick, 2008)'
_diffrn_ambient_temperature 293.15
_diffrn_detector 'CCD plate'
_diffrn_detector_area_resol_mean 16.0874
_diffrn_detector_type Eos
_diffrn_measured_fraction_theta_full 0.998
_diffrn_measured_fraction_theta_max 0.998
_diffrn_measurement_details
;
#__ type_ start__ end____ width___ exp.time_
  1 omega  -42.00   25.00   1.0000    4.5000
omega____ theta____ kappa____ phi______ frames
    -      -15.1231   77.0000  -60.0000 67

#__ type_ start__ end____ width___ exp.time_
  2 omega   47.00   81.00   1.0000    4.5000
omega____ theta____ kappa____ phi______ frames
    -       16.8419   77.0000  -30.0000 34

#__ type_ start__ end____ width___ exp.time_
  3 omega   -9.00   16.00   1.0000    4.5000
omega____ theta____ kappa____ phi______ frames
    -       16.8419   77.0000 -180.0000 25

#__ type_ start__ end____ width___ exp.time_
  4 omega  -36.00   52.00   1.0000    4.5000
omega____ theta____ kappa____ phi______ frames
    -      -15.1231   77.0000   60.0000 88
;
_diffrn_measurement_device 'four-circle diffractometer'
_diffrn_measurement_device_type 'Xcalibur, Eos'
_diffrn_measurement_method '\w scans'
_diffrn_orient_matrix_UB_11 -0.0438190000
_diffrn_orient_matrix_UB_12 0.0382111000
_diffrn_orient_matrix_UB_13 -0.0060531000
_diffrn_orient_matrix_UB_21 -0.0193936000
_diffrn_orient_matrix_UB_22 -0.0442427000
_diffrn_orient_matrix_UB_23 -0.0457705000
_diffrn_orient_matrix_UB_31 -0.0152334000
_diffrn_orient_matrix_UB_32 -0.0535677000
_diffrn_orient_matrix_UB_33 0.0335317000
_diffrn_radiation_monochromator graphite
_diffrn_radiation_probe x-ray
_diffrn_radiation_type MoK\a
_diffrn_radiation_wavelength 0.71073
_diffrn_reflns_av_R_equivalents 0.0205
_diffrn_reflns_av_unetI/netI 0.0346
_diffrn_reflns_Laue_measured_fraction_full 0.998
_diffrn_reflns_Laue_measured_fraction_max 0.998
_diffrn_reflns_limit_h_max 18
_diffrn_reflns_limit_h_min -18
_diffrn_reflns_limit_k_max 11
_diffrn_reflns_limit_k_min -10
_diffrn_reflns_limit_l_max 15
_diffrn_reflns_limit_l_min -14
_diffrn_reflns_number 7104
_diffrn_reflns_point_group_measured_fraction_full 0.998
_diffrn_reflns_point_group_measured_fraction_max 0.998
_diffrn_reflns_theta_full 25.242
_diffrn_reflns_theta_max 26.368
_diffrn_reflns_theta_min 2.983
_diffrn_source 'Enhance (Mo) X-ray Source'
_exptl_absorpt_coefficient_mu 0.085
_exptl_absorpt_correction_T_max 1.00000
_exptl_absorpt_correction_T_min 0.83743
_exptl_absorpt_correction_type multi-scan
_exptl_absorpt_process_details
;
CrysAlisPro, Agilent Technologies,
Version 1.171.37.35 (release 13-08-2014 CrysAlis171 .NET)
(compiled Aug 13 2014,18:06:01)
Empirical absorption correction using spherical harmonics,
 implemented in SCALE3 ABSPACK scaling algorithm.
;
_exptl_crystal_density_diffrn 1.211
_exptl_crystal_density_method 'not measured'
_exptl_crystal_F_000 632
_exptl_crystal_size_max 0.35
_exptl_crystal_size_mid 0.3
_exptl_crystal_size_min 0.25
_refine_diff_density_max 0.367
_refine_diff_density_min -0.322
_refine_diff_density_rms 0.081
_refine_ls_extinction_method none
_refine_ls_goodness_of_fit_ref 1.039
_refine_ls_hydrogen_treatment constr
_refine_ls_matrix_type full
_refine_ls_number_parameters 196
_refine_ls_number_reflns 3281
_refine_ls_number_restraints 0
_refine_ls_restrained_S_all 1.039
_refine_ls_R_factor_all 0.0863
_refine_ls_R_factor_gt 0.0597
_refine_ls_shift/su_max 0.000
_refine_ls_shift/su_mean 0.000
_refine_ls_structure_factor_coef Fsqd
_refine_ls_weighting_details 'w=1/[\s^2^(Fo^2^)+(0.0811P)^2^+0.3770P] where P=(Fo^2^+2Fc^2^)/3'
_refine_ls_weighting_scheme calc
_refine_ls_wR_factor_gt 0.1448
_refine_ls_wR_factor_ref 0.1672
_reflns_Friedel_coverage 0.000
_reflns_number_gt 2284
_reflns_number_total 3281
_reflns_threshold_expression 'I > 2\s(I)'
_cod_data_source_file c9tc01337g2.cif
_cod_data_source_block 180508_s1_wm
_cod_original_cell_volume 1609.44(18)
_cod_database_code 7237803
_shelx_shelxl_version_number 2014/7
_chemical_oxdiff_formula c12h12n2o3
_shelx_space_group_comment
;
The symmetry employed for this shelxl refinement is uniquely defined
by the following loop, which should always be used as a source of
symmetry information in preference to the above space-group names.
They are only intended as comments.
;
_shelx_estimated_absorpt_t_max 0.979
_shelx_estimated_absorpt_t_min 0.971
_reflns_odcompleteness_completeness 99.77
_reflns_odcompleteness_iscentric 1
_reflns_odcompleteness_theta 26.32
_olex2_refinement_description
;
1. Fixed Uiso
 At 1.2 times of:
  All C(H) groups, All C(H,H) groups, All N(H) groups
 At 1.5 times of:
  All C(H,H,H) groups, All O(H) groups, All O(H,H) groups
2.a Free rotating group:
 O3(H3A,H3B)
2.b Ternary CH refined with riding coordinates:
 C3(H3)
2.c Secondary CH2 refined with riding coordinates:
 C1(H1A,H1B), C2(H2A,H2B), C12(H12A,H12B), C14(H14A,H14B)
2.d Aromatic/amide H refined with riding coordinates:
 N1(H1), C5(H5), C8(H8), C10(H10), C11(H11)
2.e Idealised Me refined as rotating group:
 C13(H13A,H13B,H13C), C15(H15A,H15B,H15C)
2.f Idealised tetrahedral OH refined as rotating group:
 O2(H2)
;
_olex2_submission_special_instructions 'No special instructions were received'

loop_
_space_group_symop_operation_xyz
'x, y, z'
'-x, y, -z+1/2'
'-x, -y, -z'
'x, -y, z-1/2'

loop_
_atom_site_label
_atom_site_type_symbol
_atom_site_fract_x
_atom_site_fract_y
_atom_site_fract_z
_atom_site_U_iso_or_equiv
_atom_site_adp_type
_atom_site_occupancy
_atom_site_site_symmetry_order
_atom_site_calc_flag
_atom_site_refinement_flags_posn
O1 O 0.37381(11) 0.39246(17) 0.29769(12) 0.0562(4) Uani 1 1 d .
O2 O 0.20823(12) 0.74824(17) 0.20458(12) 0.0545(4) Uani 1 1 d .
H2 H 0.2395 0.6727 0.2012 0.082 Uiso 1 1 calc GR
N1 N 0.37249(12) 0.44310(18) 0.12462(13) 0.0427(4) Uani 1 1 d .
H1 H 0.3907 0.4175 0.0675 0.051 Uiso 1 1 calc R
N2 N 0.31806(11) 0.57013(17) 0.12452(13) 0.0406(4) Uani 1 1 d .
N3 N 0.08156(13) 1.17618(19) 0.00344(15) 0.0516(5) Uani 1 1 d .
C1 C 0.45617(16) -0.0585(2) 0.2047(2) 0.0584(6) Uani 1 1 d .
H1A H 0.4182 -0.1461 0.2109 0.070 Uiso 1 1 calc R
H1B H 0.4749 -0.0640 0.1365 0.070 Uiso 1 1 calc R
C2 C 0.39717(14) 0.0810(2) 0.20702(19) 0.0497(6) Uani 1 1 d .
H2A H 0.3727 0.0809 0.2719 0.060 Uiso 1 1 calc R
H2B H 0.3435 0.0801 0.1458 0.060 Uiso 1 1 calc R
C3 C 0.45507(13) 0.2231(2) 0.20382(15) 0.0361(4) Uani 1 1 d .
H3 H 0.4744 0.2271 0.1350 0.043 Uiso 1 1 calc R
C4 C 0.39675(13) 0.3601(2) 0.21369(15) 0.0373(4) Uani 1 1 d .
C5 C 0.30565(14) 0.6542(2) 0.04122(16) 0.0407(5) Uani 1 1 d .
H5 H 0.3339 0.6287 -0.0150 0.049 Uiso 1 1 calc R
C6 C 0.24874(13) 0.7872(2) 0.03329(15) 0.0358(4) Uani 1 1 d .
C7 C 0.20206(13) 0.8308(2) 0.11375(15) 0.0359(4) Uani 1 1 d .
C8 C 0.14870(13) 0.9590(2) 0.10399(16) 0.0394(5) Uani 1 1 d .
H8 H 0.1187 0.9848 0.1587 0.047 Uiso 1 1 calc R
C9 C 0.13824(13) 1.0519(2) 0.01397(16) 0.0391(5) Uani 1 1 d .
C10 C 0.18728(15) 1.0108(2) -0.06554(16) 0.0459(5) Uani 1 1 d .
H10 H 0.1844 1.0719 -0.1251 0.055 Uiso 1 1 calc R
C11 C 0.23895(15) 0.8818(2) -0.05532(16) 0.0440(5) Uani 1 1 d .
H11 H 0.2690 0.8558 -0.1100 0.053 Uiso 1 1 calc R
C12 C 0.0643(2) 1.2692(3) -0.0936(2) 0.0681(7) Uani 1 1 d .
H12A H 0.0006 1.3096 -0.1063 0.082 Uiso 1 1 calc R
H12B H 0.0685 1.2073 -0.1548 0.082 Uiso 1 1 calc R
C13 C 0.1322(3) 1.3929(3) -0.0851(3) 0.0939(10) Uani 1 1 d .
H13A H 0.1173 1.4521 -0.1495 0.141 Uiso 1 1 calc GR
H13B H 0.1952 1.3534 -0.0760 0.141 Uiso 1 1 calc GR
H13C H 0.1287 1.4542 -0.0244 0.141 Uiso 1 1 calc GR
C14 C 0.04214(17) 1.2280(3) 0.0919(2) 0.0577(6) Uani 1 1 d .
H14A H 0.0156 1.1430 0.1222 0.069 Uiso 1 1 calc R
H14B H -0.0093 1.2968 0.0640 0.069 Uiso 1 1 calc R
C15 C 0.1126(2) 1.3049(3) 0.1802(2) 0.0784(8) Uani 1 1 d .
H15A H 0.1329 1.3967 0.1533 0.118 Uiso 1 1 calc GR
H15B H 0.1665 1.2409 0.2044 0.118 Uiso 1 1 calc GR
H15C H 0.0835 1.3261 0.2391 0.118 Uiso 1 1 calc GR
O3 O 0.5943(2) 0.6518(3) 0.08146(16) 0.1049(8) Uani 1 1 d .
H3A H 0.6079 0.7322 0.1171 0.157 Uiso 1 1 d G
H3B H 0.6015 0.5834 0.1289 0.157 Uiso 1 1 d G

loop_
_atom_site_aniso_label
_atom_site_aniso_U_11
_atom_site_aniso_U_22
_atom_site_aniso_U_33
_atom_site_aniso_U_23
_atom_site_aniso_U_13
_atom_site_aniso_U_12
O1 0.0718(10) 0.0546(9) 0.0463(9) 0.0016(7) 0.0222(8) 0.0178(8)
O2 0.0771(11) 0.0473(9) 0.0467(9) 0.0158(7) 0.0296(8) 0.0183(8)
N1 0.0507(10) 0.0376(9) 0.0410(10) -0.0014(7) 0.0125(8) 0.0128(8)
N2 0.0444(9) 0.0336(9) 0.0434(10) -0.0010(7) 0.0092(7) 0.0079(7)
N3 0.0577(11) 0.0427(10) 0.0540(12) 0.0067(9) 0.0114(9) 0.0164(9)
C1 0.0571(13) 0.0352(11) 0.0758(17) -0.0060(11) -0.0003(12) -0.0021(10)
C2 0.0385(11) 0.0421(12) 0.0632(14) -0.0054(10) 0.0004(9) -0.0049(10)
C3 0.0363(9) 0.0341(10) 0.0368(10) -0.0011(8) 0.0061(8) 0.0033(8)
C4 0.0368(10) 0.0378(10) 0.0372(10) -0.0017(8) 0.0080(8) 0.0016(8)
C5 0.0452(11) 0.0399(11) 0.0384(11) -0.0031(9) 0.0123(9) 0.0035(9)
C6 0.0389(10) 0.0342(10) 0.0337(10) -0.0027(8) 0.0071(8) 0.0018(8)
C7 0.0384(10) 0.0340(10) 0.0348(10) 0.0022(8) 0.0073(8) -0.0015(8)
C8 0.0421(10) 0.0378(10) 0.0410(11) -0.0009(8) 0.0154(8) 0.0018(9)
C9 0.0385(10) 0.0344(10) 0.0420(11) -0.0007(8) 0.0041(8) 0.0013(8)
C10 0.0590(12) 0.0431(11) 0.0360(11) 0.0070(9) 0.0112(9) 0.0045(10)
C11 0.0549(12) 0.0430(11) 0.0368(11) 0.0000(9) 0.0161(9) 0.0072(10)
C12 0.0735(17) 0.0533(15) 0.0733(18) 0.0067(13) 0.0079(13) 0.0180(13)
C13 0.122(3) 0.0672(18) 0.096(2) 0.0020(17) 0.033(2) -0.0043(19)
C14 0.0556(13) 0.0475(13) 0.0719(16) -0.0032(12) 0.0183(12) 0.0141(11)
C15 0.095(2) 0.0679(17) 0.0752(19) -0.0158(15) 0.0239(16) -0.0063(16)
O3 0.184(2) 0.0783(14) 0.0627(13) 0.0082(11) 0.0501(15) 0.0430(17)

loop_
_atom_type_symbol
_atom_type_description
_atom_type_scat_dispersion_real
_atom_type_scat_dispersion_imag
_atom_type_scat_source
C C 0.0033 0.0016 'International Tables Vol C Tables 4.2.6.8 and 6.1.1.4'
H H 0.0000 0.0000 'International Tables Vol C Tables 4.2.6.8 and 6.1.1.4'
N N 0.0061 0.0033 'International Tables Vol C Tables 4.2.6.8 and 6.1.1.4'
O O 0.0106 0.0060 'International Tables Vol C Tables 4.2.6.8 and 6.1.1.4'

loop_
_geom_angle_atom_site_label_1
_geom_angle_atom_site_label_2
_geom_angle_atom_site_label_3
_geom_angle
_geom_angle_site_symmetry_1
_geom_angle_site_symmetry_3
C4 N1 N2 119.86(16) . .
C5 N2 N1 117.16(16) . .
C9 N3 C12 121.86(19) . .
C9 N3 C14 120.93(18) . .
C14 N3 C12 117.03(18) . .
C1 C1 C2 111.41(17) 2_655 .
C1 C2 C3 111.67(17) . .
C2 C3 C3 110.61(13) . 2_655
C4 C3 C2 110.66(16) . .
C4 C3 C3 109.07(13) . 2_655
O1 C4 N1 122.81(18) . .
O1 C4 C3 122.05(17) . .
N1 C4 C3 115.14(16) . .
N2 C5 C6 121.01(18) . .
C7 C6 C5 122.69(18) . .
C11 C6 C5 120.78(17) . .
C11 C6 C7 116.52(17) . .
O2 C7 C6 121.44(17) . .
O2 C7 C8 117.32(17) . .
C8 C7 C6 121.24(17) . .
C7 C8 C9 121.73(18) . .
N3 C9 C8 120.98(19) . .
N3 C9 C10 121.81(19) . .
C8 C9 C10 117.20(18) . .
C11 C10 C9 120.28(19) . .
C10 C11 C6 122.97(18) . .
N3 C12 C13 112.4(2) . .
N3 C14 C15 114.2(2) . .

loop_
_geom_bond_atom_site_label_1
_geom_bond_atom_site_label_2
_geom_bond_distance
_geom_bond_site_symmetry_2
O1 C4 1.226(2) .
O2 C7 1.361(2) .
N1 N2 1.382(2) .
N1 C4 1.337(2) .
N2 C5 1.281(2) .
N3 C9 1.370(3) .
N3 C12 1.466(3) .
N3 C14 1.450(3) .
C1 C1 1.513(4) 2_655
C1 C2 1.515(3) .
C2 C3 1.527(3) .
C3 C3 1.547(4) 2_655
C3 C4 1.509(3) .
C5 C6 1.437(3) .
C6 C7 1.405(3) .
C6 C11 1.394(3) .
C7 C8 1.372(3) .
C8 C9 1.398(3) .
C9 C10 1.411(3) .
C10 C11 1.365(3) .
C12 C13 1.468(4) .
C14 C15 1.506(4) .

loop_
_geom_torsion_atom_site_label_1
_geom_torsion_atom_site_label_2
_geom_torsion_atom_site_label_3
_geom_torsion_atom_site_label_4
_geom_torsion
_geom_torsion_site_symmetry_1
_geom_torsion_site_symmetry_4
O2 C7 C8 C9 179.73(18) . .
N1 N2 C5 C6 178.93(16) . .
N2 N1 C4 O1 -1.0(3) . .
N2 N1 C4 C3 179.21(16) . .
N2 C5 C6 C7 -1.5(3) . .
N2 C5 C6 C11 177.09(18) . .
N3 C9 C10 C11 -176.34(19) . .
C1 C1 C2 C3 55.9(3) 2_655 .
C1 C2 C3 C3 -55.2(3) . 2_655
C1 C2 C3 C4 -176.19(18) . .
C2 C3 C4 O1 70.0(2) . .
C2 C3 C4 N1 -110.27(19) . .
C3 C3 C4 O1 -51.9(3) 2_655 .
C3 C3 C4 N1 127.8(2) 2_655 .
C4 N1 N2 C5 172.54(17) . .
C5 C6 C7 O2 -0.1(3) . .
C5 C6 C7 C8 179.61(17) . .
C5 C6 C11 C10 -178.65(19) . .
C6 C7 C8 C9 0.0(3) . .
C7 C6 C11 C10 0.1(3) . .
C7 C8 C9 N3 177.28(18) . .
C7 C8 C9 C10 -1.8(3) . .
C8 C9 C10 C11 2.8(3) . .
C9 N3 C12 C13 -92.0(3) . .
C9 N3 C14 C15 74.9(3) . .
C9 C10 C11 C6 -2.0(3) . .
C11 C6 C7 O2 -178.80(18) . .
C11 C6 C7 C8 0.9(3) . .
C12 N3 C9 C8 -175.6(2) . .
C12 N3 C9 C10 3.4(3) . .
C12 N3 C14 C15 -100.3(3) . .
C14 N3 C9 C8 9.4(3) . .
C14 N3 C9 C10 -171.5(2) . .
C14 N3 C12 C13 83.2(3) . .
